data_2220221
loop_
_publ_author_name
'Liu, Rui'
'Li, Yu-Feng'
'Luo, Wei'
'Chang, Jin'
'Zhu, Hong-Jun'

_publ_section_title
;
 <i>N</i>,<i>N</i>-Dimethylacetamide--4-iodobenzenesulfonic acid--water
 (1/1/1)
;
_journal_coeditor_code HK2535
_journal_issue 12
_journal_name_full 'Acta Crystallographica Section E'
_journal_page_first o2376
_journal_paper_doi 10.1107/S160053680803701X
_journal_volume 64
_journal_year 2008
_chemical_formula_iupac 'C6 H5 I O3 S, C4 H9 N O, H2 O'
_chemical_formula_moiety 'C6 H5 I O3 S, C4 H9 N O, H2 O'
_chemical_formula_sum 'C10 H16 I N O5 S'
_chemical_formula_weight 389.21
_chemical_melting_point 363
_chemical_name_systematic
;<i>N</i>,<i>N</i>-Dimethylacetamide--4-iodobenzenesulfonic acid--water
 (1/1/1)
;
_space_group_IT_number 29
_symmetry_cell_setting orthorhombic
_symmetry_space_group_name_Hall 'P 2c -2ac'
_symmetry_space_group_name_H-M 'P c a 21'
_atom_sites_solution_hydrogens geom
_atom_sites_solution_primary direct
_atom_sites_solution_secondary difmap
_audit_creation_method SHELXL-97
_cell_angle_alpha 90.00
_cell_angle_beta 90.00
_cell_angle_gamma 90.00
_cell_formula_units_Z 4
_cell_length_a 14.173(3)
_cell_length_b 7.7480(15)
_cell_length_c 13.272(3)
_cell_measurement_reflns_used 25
_cell_measurement_temperature 294(2)
_cell_measurement_theta_max 13
_cell_measurement_theta_min 10
_cell_volume 1457.4(5)
_computing_cell_refinement 'CAD-4 Software (Enraf--Nonius, 1985)'
_computing_data_collection 'CAD-4 Software (Enraf--Nonius, 1985)'
_computing_data_reduction 'XCAD4 (Harms & Wocadlo, 1995)'
_computing_molecular_graphics 'PLATON (Spek, 2003)'
_computing_publication_material 'SHELXTL (Sheldrick, 2008)'
_computing_structure_refinement 'SHELXL97 (Sheldrick, 2008)'
_computing_structure_solution 'SHELXS97 (Sheldrick, 2008)'
_diffrn_ambient_temperature 294(2)
_diffrn_measured_fraction_theta_full 1.000
_diffrn_measured_fraction_theta_max 1.000
_diffrn_measurement_device_type 'Enraf--Nonius CAD-4'
_diffrn_measurement_method \w/2\q
_diffrn_radiation_monochromator graphite
_diffrn_radiation_source 'fine-focus sealed tube'
_diffrn_radiation_type MoK\a
_diffrn_radiation_wavelength 0.71073
_diffrn_reflns_av_R_equivalents 0.0000
_diffrn_reflns_av_sigmaI/netI 0.0366
_diffrn_reflns_limit_h_max 17
_diffrn_reflns_limit_h_min 0
_diffrn_reflns_limit_k_max 9
_diffrn_reflns_limit_k_min 0
_diffrn_reflns_limit_l_max 16
_diffrn_reflns_limit_l_min 0
_diffrn_reflns_number 1490
_diffrn_reflns_theta_full 25.94
_diffrn_reflns_theta_max 25.94
_diffrn_reflns_theta_min 2.63
_diffrn_standards_decay_% 0
_diffrn_standards_interval_time 120
_diffrn_standards_number 3
_exptl_absorpt_coefficient_mu 2.352
_exptl_absorpt_correction_T_max 0.7988
_exptl_absorpt_correction_T_min 0.5389
_exptl_absorpt_correction_type psi-scan
_exptl_absorpt_process_details '(North <i>et al.</i>,  1968)'
_exptl_crystal_colour colorless
_exptl_crystal_density_diffrn 1.774
_exptl_crystal_density_method 'not measured'
_exptl_crystal_description block
_exptl_crystal_F_000 768
_exptl_crystal_size_max 0.30
_exptl_crystal_size_mid 0.20
_exptl_crystal_size_min 0.10
_refine_diff_density_max 1.533
_refine_diff_density_min -2.422
_refine_ls_abs_structure_details 'Flack (1983), 7 Friedel pairs'
_refine_ls_abs_structure_Flack 0.13(10)
_refine_ls_extinction_method none
_refine_ls_goodness_of_fit_ref 1.067
_refine_ls_hydrogen_treatment mixed
_refine_ls_matrix_type full
_refine_ls_number_parameters 172
_refine_ls_number_reflns 1490
_refine_ls_number_restraints 4
_refine_ls_restrained_S_all 1.066
_refine_ls_R_factor_all 0.0844
_refine_ls_R_factor_gt 0.0627
_refine_ls_shift/su_max 0.000
_refine_ls_shift/su_mean 0.000
_refine_ls_structure_factor_coef Fsqd
_refine_ls_weighting_details 'calc w=1/[\s^2^(Fo^2^)+(0.1045P)^2^] where P=(Fo^2^+2Fc^2^)/3'
_refine_ls_weighting_scheme calc
_refine_ls_wR_factor_gt 0.1462
_refine_ls_wR_factor_ref 0.1622
_reflns_number_gt 1096
_reflns_number_total 1490
_reflns_threshold_expression I>2\s(I)
_cod_data_source_file hk2535.cif
_cod_data_source_block I
_cod_database_code 2220221
_cod_database_fobs_code 2220221

loop_
_symmetry_equiv_pos_as_xyz
'x, y, z'
'-x, -y, z+1/2'
'x+1/2, -y, z'
'-x+1/2, y, z+1/2'

loop_
_atom_site_type_symbol
_atom_site_label
_atom_site_fract_x
_atom_site_fract_y
_atom_site_fract_z
_atom_site_U_iso_or_equiv
_atom_site_adp_type
_atom_site_calc_flag
_atom_site_refinement_flags
_atom_site_occupancy
I I1 0.20688(5) 0.25040(11) 0.7328(2) 0.0505(3) Uani d . 1
S S 0.1876(2) 0.9056(4) 1.0531(3) 0.0438(8) Uani d . 1
O O1W 0.9586(8) 0.1582(19) 0.0789(10) 0.077(4) Uani d D 1
H H1WA 0.914(10) 0.084(19) 0.065(17) 0.093 Uiso d D 1
H H1WB 1.023(7) 0.13(2) 0.082(15) 0.093 Uiso d D 1
O O1 0.1588(10) 0.8396(14) 1.1505(8) 0.076(4) Uani d . 1
O O2 0.2802(7) 0.9782(15) 1.0512(14) 0.094(5) Uani d D 1
H H2A 0.2768 1.0848 1.0659 0.113 Uiso d RD 1
O O3 0.1189(8) 1.0230(11) 1.0115(8) 0.053(2) Uani d . 1
O O4 -0.0108(7) 0.6431(14) 0.7131(8) 0.060(3) Uani d . 1
N N1 -0.0502(9) 0.597(2) 0.8736(12) 0.070(4) Uani d . 1
C C1 0.1840(9) 0.4229(16) 0.9376(10) 0.041(3) Uani d . 1
H H1B 0.1756 0.3110 0.9613 0.050 Uiso calc R 1
C C2 0.1806(9) 0.5632(16) 1.0022(10) 0.043(3) Uani d . 1
H H2B 0.1709 0.5450 1.0706 0.051 Uiso calc R 1
C C3 0.1912(8) 0.7263(14) 0.9674(11) 0.034(3) Uani d . 1
C C4 0.2059(8) 0.7609(14) 0.8682(12) 0.038(3) Uani d . 1
H H4A 0.2132 0.8741 0.8461 0.046 Uiso calc R 1
C C5 0.2100(8) 0.6222(17) 0.7992(10) 0.044(3) Uani d . 1
H H5A 0.2188 0.6412 0.7306 0.053 Uiso calc R 1
C C6 0.2002(8) 0.4547(15) 0.8381(10) 0.038(3) Uani d . 1
C C7 -0.0714(13) 0.648(3) 0.9756(12) 0.078(5) Uani d . 1
H H7A -0.1176 0.7386 0.9748 0.117 Uiso calc R 1
H H7B -0.0149 0.6890 1.0076 0.117 Uiso calc R 1
H H7C -0.0956 0.5509 1.0121 0.117 Uiso calc R 1
C C8 -0.0515(12) 0.407(2) 0.8500(15) 0.073(5) Uani d . 1
H H8A -0.0490 0.3903 0.7784 0.110 Uiso calc R 1
H H8B -0.1084 0.3562 0.8760 0.110 Uiso calc R 1
H H8C 0.0020 0.3519 0.8808 0.110 Uiso calc R 1
C C9 -0.0327(13) 0.897(2) 0.8184(15) 0.072(5) Uani d . 1
H H9A 0.0203 0.9300 0.8590 0.107 Uiso calc R 1
H H9B -0.0901 0.9276 0.8522 0.107 Uiso calc R 1
H H9C -0.0296 0.9548 0.7546 0.107 Uiso calc R 1
C C10 -0.0305(12) 0.705(2) 0.8017(15) 0.062(4) Uani d . 1

loop_
_atom_site_aniso_label
_atom_site_aniso_U_11
_atom_site_aniso_U_22
_atom_site_aniso_U_33
_atom_site_aniso_U_12
_atom_site_aniso_U_13
_atom_site_aniso_U_23
I1 0.0651(5) 0.0364(4) 0.0499(5) 0.0024(4) -0.0001(8) -0.0136(4)
S 0.0544(17) 0.0296(14) 0.0473(17) 0.0041(14) -0.0096(18) -0.0142(15)
O1W 0.054(6) 0.103(10) 0.075(9) 0.002(7) 0.005(6) -0.025(8)
O1 0.141(11) 0.047(6) 0.039(6) 0.028(7) 0.002(6) -0.003(5)
O2 0.076(8) 0.059(7) 0.147(13) 0.004(6) -0.020(9) -0.062(9)
O3 0.062(6) 0.035(5) 0.060(6) 0.008(4) -0.006(5) -0.011(4)
O4 0.065(6) 0.060(6) 0.055(7) 0.006(5) 0.000(5) 0.001(6)
N1 0.052(8) 0.083(10) 0.074(10) -0.008(8) -0.016(7) 0.003(9)
C1 0.057(7) 0.024(6) 0.043(7) -0.009(6) 0.001(6) 0.000(5)
C2 0.064(8) 0.034(7) 0.030(6) 0.003(6) -0.006(6) 0.003(6)
C3 0.031(6) 0.025(6) 0.045(7) 0.004(5) -0.002(5) -0.006(5)
C4 0.049(7) 0.017(5) 0.048(8) -0.001(5) 0.000(6) -0.003(5)
C5 0.051(8) 0.042(7) 0.039(7) 0.006(6) -0.004(6) -0.003(6)
C6 0.049(7) 0.024(6) 0.041(7) -0.002(5) -0.002(6) -0.006(6)
C7 0.082(12) 0.101(15) 0.051(10) -0.005(11) 0.018(9) -0.004(10)
C8 0.061(10) 0.070(11) 0.089(13) -0.011(9) 0.000(9) 0.008(11)
C9 0.078(12) 0.079(13) 0.059(10) 0.013(9) -0.012(9) -0.017(10)
C10 0.060(10) 0.060(10) 0.066(11) -0.002(8) -0.018(9) 0.009(9)

loop_
_atom_type_symbol
_atom_type_description
_atom_type_scat_dispersion_real
_atom_type_scat_dispersion_imag
_atom_type_scat_source
C C 0.0033 0.0016 'International Tables Vol C Tables 4.2.6.8 and 6.1.1.4'
H H 0.0000 0.0000 'International Tables Vol C Tables 4.2.6.8 and 6.1.1.4'
N N 0.0061 0.0033 'International Tables Vol C Tables 4.2.6.8 and 6.1.1.4'
O O 0.0106 0.0060 'International Tables Vol C Tables 4.2.6.8 and 6.1.1.4'
S S 0.1246 0.1234 'International Tables Vol C Tables 4.2.6.8 and 6.1.1.4'
I I -0.4742 1.8119 'International Tables Vol C Tables 4.2.6.8 and 6.1.1.4'

loop_
_geom_angle_atom_site_label_1
_geom_angle_atom_site_label_2
_geom_angle_atom_site_label_3
_geom_angle
O2 S O3 111.4(8)
O2 S O1 114.4(9)
O3 S O1 112.0(7)
O2 S C3 105.5(6)
O3 S C3 105.3(6)
O1 S C3 107.5(7)
H1WA O1W H1WB 125(10)
S O2 H2A 109.0
C10 N1 C7 123.8(18)
C10 N1 C8 118.8(16)
C7 N1 C8 117.5(17)
C6 C1 C2 117.6(12)
C6 C1 H1B 121.2
C2 C1 H1B 121.2
C3 C2 C1 121.2(13)
C3 C2 H2B 119.4
C1 C2 H2B 119.4
C2 C3 C4 122.1(12)
C2 C3 S 120.2(11)
C4 C3 S 117.7(9)
C3 C4 C5 118.9(11)
C3 C4 H4A 120.5
C5 C4 H4A 120.5
C6 C5 C4 117.5(13)
C6 C5 H5A 121.3
C4 C5 H5A 121.3
C1 C6 C5 122.7(12)
C1 C6 I1 120.8(9)
C5 C6 I1 116.4(9)
N1 C7 H7A 109.5
N1 C7 H7B 109.5
H7A C7 H7B 109.5
N1 C7 H7C 109.5
H7A C7 H7C 109.5
H7B C7 H7C 109.5
N1 C8 H8A 109.5
N1 C8 H8B 109.5
H8A C8 H8B 109.5
N1 C8 H8C 109.5
H8A C8 H8C 109.5
H8B C8 H8C 109.5
C10 C9 H9A 109.5
C10 C9 H9B 109.5
H9A C9 H9B 109.5
C10 C9 H9C 109.5
H9A C9 H9C 109.5
H9B C9 H9C 109.5
O4 C10 N1 118.1(16)
O4 C10 C9 120.3(16)
N1 C10 C9 121.7(19)

loop_
_geom_bond_atom_site_label_1
_geom_bond_atom_site_label_2
_geom_bond_distance
I1 C6 2.113(12)
S O2 1.429(11)
S O3 1.441(10)
S O1 1.449(12)
S C3 1.796(12)
O1W H1WA 0.88(9)
O1W H1WB 0.94(9)
O2 H2A 0.8500
O4 C10 1.30(2)
N1 C10 1.30(2)
N1 C7 1.44(2)
N1 C8 1.51(2)
C1 C6 1.363(19)
C1 C2 1.386(17)
C1 H1B 0.9300
C2 C3 1.354(17)
C2 H2B 0.9300
C3 C4 1.36(2)
C4 C5 1.413(18)
C4 H4A 0.9300
C5 C6 1.404(18)
C5 H5A 0.9300
C7 H7A 0.9600
C7 H7B 0.9600
C7 H7C 0.9600
C8 H8A 0.9600
C8 H8B 0.9600
C8 H8C 0.9600
C9 C10 1.50(2)
C9 H9A 0.9600
C9 H9B 0.9600
C9 H9C 0.9600

loop_
_geom_hbond_atom_site_label_D
_geom_hbond_atom_site_label_H
_geom_hbond_atom_site_label_A
_geom_hbond_site_symmetry_A
_geom_hbond_distance_DH
_geom_hbond_distance_HA
_geom_hbond_distance_DA
_geom_hbond_angle_DHA
_geom_hbond_publ_flag
O1W H1WA O2 3_564 0.87(13) 1.97(15) 2.765(16) 151(14) yes
O1W H1WB O3 1_644 0.94(10) 1.85(15) 2.657(16) 143(17) yes
O2 H2A I1 4_565 0.8500 2.5700 3.208(16) 133.00 yes
C1 H1B O3 1_545 0.9300 2.4600 3.378(15) 168.00 yes
C2 H2B O1 . 0.9300 2.5200 2.925(17) 106.00 yes
C5 H5A O1 4_554 0.9300 2.5500 3.192(17) 126.00 yes
C8 H8A O4 . 0.9600 2.2100 2.64(2) 106.00 yes
C9 H9A O3 . 0.9600 2.5600 3.48(2) 161.00 yes

loop_
_geom_torsion_atom_site_label_1
_geom_torsion_atom_site_label_2
_geom_torsion_atom_site_label_3
_geom_torsion_atom_site_label_4
_geom_torsion
C6 C1 C2 C3 1(2)
C1 C2 C3 C4 0(2)
C1 C2 C3 S -179.4(10)
O2 S C3 C2 114.1(12)
O3 S C3 C2 -127.9(11)
O1 S C3 C2 -8.3(13)
O2 S C3 C4 -65.0(13)
O3 S C3 C4 52.9(11)
O1 S C3 C4 172.5(10)
C2 C3 C4 C5 0.3(19)
S C3 C4 C5 179.4(8)
C3 C4 C5 C6 -1.2(17)
C2 C1 C6 C5 -2(2)
C2 C1 C6 I1 180.0(9)
C4 C5 C6 C1 2.3(18)
C4 C5 C6 I1 -179.9(8)
C7 N1 C10 O4 178.7(14)
C8 N1 C10 O4 -1(2)
C7 N1 C10 C9 -3(3)
C8 N1 C10 C9 176.9(14)

loop_
_cod_related_entry_id
_cod_related_entry_database
_cod_related_entry_code
1 ChemSpider 30655665
